data_4037663
loop_
_publ_author_name
'Brunner, Henri'
'Tsuno, Takashi'
'Bal\'azs, G\'abor'

_publ_section_title
;
 Chiral Selectivity in the Achiral Amino Acid Glycine.
;
_journal_name_full 'The Journal of organic chemistry'
_journal_paper_doi 10.1021/acs.joc.9b02726
_journal_year 2019
_chemical_absolute_configuration ad
_chemical_formula_moiety 'C2 H5 N O2'
_chemical_formula_sum 'C2 H5 N O2'
_chemical_formula_weight 75.07
_chemical_name_systematic 'Glycine beta'
_space_group_crystal_system trigonal
_space_group_IT_number 145
_space_group_name_Hall 'P 32'
_space_group_name_H-M_alt 'P 32'
_atom_sites_solution_hydrogens geom
_atom_sites_solution_primary dual
_audit_creation_date 2019-05-15
_audit_creation_method
;
Olex2 1.2
(compiled 2018.05.29 svn.r3508 for OlexSys, GUI svn.r5506)
;
_cell_angle_alpha 90
_cell_angle_beta 90
_cell_angle_gamma 120
_cell_formula_units_Z 3
_cell_length_a 7.0145(4)
_cell_length_b 7.0145(4)
_cell_length_c 5.4826(3)
_cell_measurement_reflns_used 716
_cell_measurement_temperature 173
_cell_measurement_theta_max 29.9290
_cell_measurement_theta_min 3.3410
_cell_volume 233.62(2)
_computing_cell_refinement 'CrysAlisPro 1.171.39.46e (Rigaku OD, 2018)'
_computing_data_collection 'CrysAlisPro 1.171.39.46e (Rigaku OD, 2018)'
_computing_data_reduction 'CrysAlisPro 1.171.39.46e (Rigaku OD, 2018)'
_computing_molecular_graphics 'Olex2 (Dolomanov et al., 2009)'
_computing_publication_material 'Olex2 (Dolomanov et al., 2009)'
_computing_structure_refinement 'ShelXL (Sheldrick, 2015)'
_computing_structure_solution 'ShelXT (Sheldrick, 2015)'
_diffrn_ambient_temperature 173
_diffrn_detector 'Rigaku HyPix-3000 area detector'
_diffrn_detector_area_resol_mean 10.0
_diffrn_detector_type 'HPC area detector'
_diffrn_measured_fraction_theta_full 0.953
_diffrn_measured_fraction_theta_max 0.923
_diffrn_measurement_details
;
List of Runs (angles in degrees, time in seconds):

  # Type    Start    End  Width  t~exp~   \w     \q     \k     \f   Frames
--------------------------------------------------------------------------
  1  \w     -3.00  24.00   0.50   46.75    --   20.00  54.00  90.00   54
  2  \w     61.00 108.00   0.50   46.75    --   20.00  54.00  90.00   94
  3  \w    -73.00  -4.00   0.50   46.75    --   20.00  54.00 -90.00  138
  4  \w     12.00  70.00   0.50   46.75    --   20.00  54.00 -90.00  116
  5  \w    -73.00 -33.00   0.50   46.75    --   20.00  54.00  90.00   80
;
_diffrn_measurement_device 'fixed-chi diffractometer'
_diffrn_measurement_device_type 'Rigaku XtaLAB mini2'
_diffrn_measurement_method '\w scans'
_diffrn_orient_matrix_type 'CrysAlisPro convention (1999,Acta A55,543-557)'
_diffrn_orient_matrix_UB_11 0.0787028000
_diffrn_orient_matrix_UB_12 0.0204382000
_diffrn_orient_matrix_UB_13 0.0923490000
_diffrn_orient_matrix_UB_21 0.0812399000
_diffrn_orient_matrix_UB_22 0.0900498000
_diffrn_orient_matrix_UB_23 -0.0682553000
_diffrn_orient_matrix_UB_31 -0.0294036000
_diffrn_orient_matrix_UB_32 0.0712465000
_diffrn_orient_matrix_UB_33 0.0598365000
_diffrn_radiation_monochromator 'curved graphite'
_diffrn_radiation_probe x-ray
_diffrn_radiation_type MoK\a
_diffrn_radiation_wavelength 0.71073
_diffrn_reflns_av_R_equivalents 0.0371
_diffrn_reflns_av_unetI/netI 0.0487
_diffrn_reflns_Laue_measured_fraction_full 0.953
_diffrn_reflns_Laue_measured_fraction_max 0.923
_diffrn_reflns_limit_h_max 5
_diffrn_reflns_limit_h_min -9
_diffrn_reflns_limit_k_max 9
_diffrn_reflns_limit_k_min -9
_diffrn_reflns_limit_l_max 7
_diffrn_reflns_limit_l_min -7
_diffrn_reflns_number 947
_diffrn_reflns_point_group_measured_fraction_full 0.690
_diffrn_reflns_point_group_measured_fraction_max 0.612
_diffrn_reflns_theta_full 25.000
_diffrn_reflns_theta_max 30.265
_diffrn_reflns_theta_min 3.354
_diffrn_source 'Sealed X-ray tube'
_diffrn_source_type 'Sealed X-ray tube'
_exptl_absorpt_coefficient_mu 0.142
_exptl_absorpt_correction_T_max 1.00000
_exptl_absorpt_correction_T_min 0.66734
_exptl_absorpt_correction_type numerical
_exptl_absorpt_process_details
;
CrysAlisPro 1.171.39.46e (Rigaku Oxford Diffraction, 2018)
Empirical absorption correction using spherical harmonics,
 implemented in SCALE3 ABSPACK scaling algorithm.
;
_exptl_crystal_colour 'clear colourless'
_exptl_crystal_colour_lustre clear
_exptl_crystal_colour_primary colourless
_exptl_crystal_density_diffrn 1.601
_exptl_crystal_description block
_exptl_crystal_F_000 120
_exptl_crystal_recrystallization_method 'Crystallization from H2O-EtOH with KOCOEt'
_exptl_crystal_size_max 0.317
_exptl_crystal_size_mid 0.194
_exptl_crystal_size_min 0.125
_refine_diff_density_max 0.508
_refine_diff_density_min -0.488
_refine_diff_density_rms 0.126
_refine_ls_abs_structure_details
;
 Flack x determined using 117 quotients [(I+)-(I-)]/[(I+)+(I-)]
 (Parsons, Flack and Wagner, Acta Cryst. B69 (2013) 249-259).
;
_refine_ls_abs_structure_Flack -3.2(10)
_refine_ls_extinction_method none
_refine_ls_goodness_of_fit_ref 1.212
_refine_ls_hydrogen_treatment constr
_refine_ls_matrix_type full
_refine_ls_number_parameters 47
_refine_ls_number_reflns 575
_refine_ls_number_restraints 1
_refine_ls_restrained_S_all 1.210
_refine_ls_R_factor_all 0.0870
_refine_ls_R_factor_gt 0.0813
_refine_ls_shift/su_max 0.000
_refine_ls_shift/su_mean 0.000
_refine_ls_structure_factor_coef Fsqd
_refine_ls_weighting_details 'w=1/[\s^2^(Fo^2^)+(0.1134P)^2^+0.6654P] where P=(Fo^2^+2Fc^2^)/3'
_refine_ls_weighting_scheme calc
_refine_ls_wR_factor_gt 0.2447
_refine_ls_wR_factor_ref 0.2475
_reflns_Friedel_coverage 0.325
_reflns_Friedel_fraction_full 0.427
_reflns_Friedel_fraction_max 0.300
_reflns_number_gt 523
_reflns_number_total 575
_reflns_threshold_expression 'I > 2\s(I)'
_cod_data_source_file jo9b02726_si_002.cif
_cod_data_source_block CCDC1916164
_cod_original_cell_volume 233.62(3)
_cod_database_code 4037663
_shelx_shelxl_version_number 2018/3
_chemical_oxdiff_formula 'C5 H11 N1 O4 K'
_shelx_space_group_comment
;
The symmetry employed for this shelxl refinement is uniquely defined
by the following loop, which should always be used as a source of
symmetry information in preference to the above space-group names.
They are only intended as comments.
;
_shelx_estimated_absorpt_t_max 0.982
_shelx_estimated_absorpt_t_min 0.956
_reflns_odcompleteness_completeness 99.56
_reflns_odcompleteness_iscentric 1
_reflns_odcompleteness_theta 27.42
_olex2_refinement_description
;
1. Fixed Uiso
 At 1.2 times of:
  All C(H,H) groups, All N(H,H,H) groups
2.a Secondary CH2 refined with riding coordinates:
 C005(H00D,H00E)
2.b Idealised Me refined as rotating group:
 N003(H00A,H00B,H00C)
;
_olex2_submission_special_instructions 'No special instructions were received'
_oxdiff_exptl_absorpt_empirical_details
;
Empirical correction (ABSPACK) includes:
- Absorption correction using spherical harmonics
- Frame scaling
;
_oxdiff_exptl_absorpt_empirical_full_max 1.335
_oxdiff_exptl_absorpt_empirical_full_min 0.744

loop_
_space_group_symop_operation_xyz
'x, y, z'
'-y, x-y, z+2/3'
'-x+y, -x, z+1/3'

loop_
_atom_site_label
_atom_site_type_symbol
_atom_site_fract_x
_atom_site_fract_y
_atom_site_fract_z
_atom_site_U_iso_or_equiv
_atom_site_adp_type
_atom_site_occupancy
_atom_site_site_symmetry_order
_atom_site_calc_flag
_atom_site_refinement_flags_posn
O001 O 0.3249(8) 0.4357(8) 0.7274(11) 0.0172(11) Uani 1 1 d .
O002 O 0.3344(10) 0.1234(9) 0.7566(9) 0.0235(13) Uani 1 1 d .
N003 N 0.3065(10) 0.4242(9) 0.2393(12) 0.0147(11) Uani 1 1 d .
H00A H 0.306051 0.407551 0.074625 0.018 Uiso 1 1 calc GR
H00B H 0.409596 0.564204 0.280286 0.018 Uiso 1 1 calc GR
H00C H 0.171413 0.397283 0.288827 0.018 Uiso 1 1 calc GR
C004 C 0.3342(11) 0.2731(11) 0.6360(13) 0.0136(13) Uani 1 1 d .
C005 C 0.3582(14) 0.2696(12) 0.3579(13) 0.0199(16) Uani 1 1 d .
H00D H 0.510993 0.308530 0.317124 0.024 Uiso 1 1 calc R
H00E H 0.258193 0.119241 0.296000 0.024 Uiso 1 1 calc R

loop_
_atom_site_aniso_label
_atom_site_aniso_U_11
_atom_site_aniso_U_22
_atom_site_aniso_U_33
_atom_site_aniso_U_23
_atom_site_aniso_U_13
_atom_site_aniso_U_12
O001 0.029(3) 0.012(2) 0.016(2) -0.0014(19) 0.004(2) 0.014(2)
O002 0.040(3) 0.018(3) 0.019(3) -0.004(2) -0.006(2) 0.019(3)
N003 0.022(3) 0.012(3) 0.011(2) 0.003(2) 0.007(2) 0.010(3)
C004 0.013(3) 0.013(3) 0.011(3) 0.000(2) 0.002(2) 0.003(3)
C005 0.036(4) 0.019(4) 0.015(3) -0.002(3) 0.001(3) 0.021(3)

loop_
_atom_type_symbol
_atom_type_description
_atom_type_scat_dispersion_real
_atom_type_scat_dispersion_imag
_atom_type_scat_source
C C 0.0033 0.0016 'International Tables Vol C Tables 4.2.6.8 and 6.1.1.4'
H H 0.0000 0.0000 'International Tables Vol C Tables 4.2.6.8 and 6.1.1.4'
N N 0.0061 0.0033 'International Tables Vol C Tables 4.2.6.8 and 6.1.1.4'
O O 0.0106 0.0060 'International Tables Vol C Tables 4.2.6.8 and 6.1.1.4'

loop_
_geom_angle_atom_site_label_1
_geom_angle_atom_site_label_2
_geom_angle_atom_site_label_3
_geom_angle
O001 C004 C005 117.3(6)
O002 C004 O001 124.7(7)
O002 C004 C005 118.0(6)
N003 C005 C004 111.2(6)

loop_
_geom_bond_atom_site_label_1
_geom_bond_atom_site_label_2
_geom_bond_distance
O001 C004 1.277(8)
O002 C004 1.241(9)
N003 C005 1.457(9)
C004 C005 1.536(9)
